data_2241736
loop_
_publ_author_name
'Lessard, Beno\?\^it H.'
'Lough, Alan J.'
'Bender, Timothy P.'

_publ_section_title
;
 Crystal structures of bis(phenoxy)silicon phthalocyanines: increasing
 \p--\p interactions, solubility and disorder and no halogen bonding
 observed
;
_journal_issue 7
_journal_name_full 'Acta Crystallographica Section E'
_journal_page_first 988
_journal_page_last 994
_journal_paper_doi 10.1107/S205698901600935X
_journal_volume 72
_journal_year 2016
_chemical_formula_iupac 'C44 H24 I2 N8 O2 Si'
_chemical_formula_moiety 'C44 H24 I2 N8 O2 Si'
_chemical_formula_sum 'C44 H24 I2 N8 O2 Si'
_chemical_formula_weight 978.60
_chemical_name_systematic
;
Bis(2-<i>sec</i>-butylphenoxy)(phthalocyanine)silicon
;
_space_group_crystal_system monoclinic
_space_group_IT_number 14
_space_group_name_Hall '-P 2ybc'
_space_group_name_H-M_alt 'P 1 21/c 1'
_symmetry_space_group_name_Hall '-P 2ybc'
_symmetry_space_group_name_H-M 'P 1 21/c 1'
_atom_sites_solution_hydrogens geom
_audit_creation_method SHELXL-2013
_cell_angle_alpha 90
_cell_angle_beta 103.2220(10)
_cell_angle_gamma 90
_cell_formula_units_Z 2
_cell_length_a 12.6431(6)
_cell_length_b 19.5870(10)
_cell_length_c 7.5403(4)
_cell_measurement_reflns_used 9148
_cell_measurement_temperature 147(2)
_cell_measurement_theta_max 27.47
_cell_measurement_theta_min 2.66
_cell_volume 1817.78(16)
_computing_cell_refinement
;
SAINT (Bruker, 2011)
;
_computing_data_collection
;
APEX2 (Bruker, 2011)
;
_computing_data_reduction
;
SAINT (Bruker, 2011)
;
_computing_molecular_graphics
;
Mercury (Macrae et al., 2006)
;
_computing_publication_material
;
SHELXTL (Sheldrick, 2008)
;
_computing_structure_refinement
;
SHELXL2013 (Sheldrick, 2015)
;
_computing_structure_solution
;
SHELXS97 (Sheldrick, 2008)
;
_diffrn_ambient_temperature 147(2)
_diffrn_measured_fraction_theta_full 0.993
_diffrn_measured_fraction_theta_max 0.989
_diffrn_measurement_device_type 'Bruker Kappa APEX DUO CCD'
_diffrn_measurement_method '\f and \w scans'
_diffrn_radiation_type MoK\a
_diffrn_radiation_wavelength 0.71073
_diffrn_reflns_av_R_equivalents 0.0240
_diffrn_reflns_limit_h_max 16
_diffrn_reflns_limit_h_min -16
_diffrn_reflns_limit_k_max 25
_diffrn_reflns_limit_k_min -25
_diffrn_reflns_limit_l_max 7
_diffrn_reflns_limit_l_min -9
_diffrn_reflns_number 31089
_diffrn_reflns_theta_full 25.242
_diffrn_reflns_theta_max 27.494
_diffrn_reflns_theta_min 1.655
_exptl_absorpt_coefficient_mu 1.817
_exptl_absorpt_correction_T_max 0.7456
_exptl_absorpt_correction_T_min 0.6348
_exptl_absorpt_correction_type multi-scan
_exptl_absorpt_process_details
;
(SADABS; Bruker, 2011)
;
_exptl_crystal_colour blue
_exptl_crystal_density_diffrn 1.788
_exptl_crystal_density_method 'not measured'
_exptl_crystal_description plate
_exptl_crystal_F_000 960
_exptl_crystal_size_max 0.400
_exptl_crystal_size_mid 0.220
_exptl_crystal_size_min 0.040
_refine_diff_density_max 2.252
_refine_diff_density_min -1.332
_refine_ls_extinction_method none
_refine_ls_goodness_of_fit_ref 1.066
_refine_ls_hydrogen_treatment constr
_refine_ls_matrix_type full
_refine_ls_number_parameters 259
_refine_ls_number_reflns 4119
_refine_ls_number_restraints 0
_refine_ls_restrained_S_all 1.066
_refine_ls_R_factor_all 0.0408
_refine_ls_R_factor_gt 0.0365
_refine_ls_shift/su_max 0.000
_refine_ls_shift/su_mean 0.000
_refine_ls_structure_factor_coef Fsqd
_refine_ls_weighting_details 'w=1/[\s^2^(Fo^2^)+(0.0505P)^2^+4.7192P] where P=(Fo^2^+2Fc^2^)/3'
_refine_ls_weighting_scheme calc
_refine_ls_wR_factor_gt 0.0969
_refine_ls_wR_factor_ref 0.1011
_reflns_number_gt 3721
_reflns_number_total 4119
_reflns_threshold_expression 'I > 2\s(I)'
_cod_data_source_file hb7581sup1.cif
_cod_data_source_block 3IP2-SiPc
_cod_database_code 2241736
_shelx_space_group_comment
;
The symmetry employed for this shelxl refinement is uniquely defined
by the following loop, which should always be used as a source of
symmetry information in preference to the above space-group names.
They are only intended as comments.
;
_shelx_estimated_absorpt_t_min 0.530
_shelx_estimated_absorpt_t_max 0.931
_shelxl_version_number 2.013

loop_
_space_group_symop_operation_xyz
'x, y, z'
'-x, y+1/2, -z+1/2'
'-x, -y, -z'
'x, -y-1/2, z-1/2'

loop_
_atom_site_type_symbol
_atom_site_label
_atom_site_fract_x
_atom_site_fract_y
_atom_site_fract_z
_atom_site_U_iso_or_equiv
_atom_site_adp_type
_atom_site_calc_flag
_atom_site_occupancy
I I1 0.58373(2) 0.18313(2) 0.00675(4) 0.03731(10) Uani d 1
Si Si1 1.0000 0.0000 0.0000 0.0150(2) Uani d 1
O O1 0.95195(16) 0.07333(10) -0.1198(3) 0.0179(4) Uani d 1
N N1 0.88930(19) 0.00288(12) 0.1341(3) 0.0169(4) Uani d 1
N N2 0.9741(2) 0.07375(12) 0.3918(3) 0.0193(5) Uani d 1
N N3 1.09243(18) 0.05331(12) 0.1863(3) 0.0165(4) Uani d 1
N N4 1.25478(19) 0.06065(12) 0.0671(3) 0.0195(5) Uani d 1
C C1 0.8921(2) 0.03894(14) 0.2930(4) 0.0176(5) Uani d 1
C C2 1.0663(2) 0.07947(14) 0.3410(4) 0.0179(5) Uani d 1
C C3 1.1573(2) 0.11803(14) 0.4453(4) 0.0201(5) Uani d 1
C C4 1.1716(3) 0.15271(16) 0.6108(4) 0.0254(6) Uani d 1
H H4A 1.1165 0.1537 0.6778 0.031 Uiso calc 1
C C5 1.2702(3) 0.18575(16) 0.6727(5) 0.0298(7) Uani d 1
H H5A 1.2828 0.2102 0.7843 0.036 Uiso calc 1
C C6 1.3518(3) 0.18382(16) 0.5743(5) 0.0293(7) Uani d 1
H H6A 1.4180 0.2074 0.6208 0.035 Uiso calc 1
C C7 1.3387(3) 0.14851(15) 0.4112(4) 0.0248(6) Uani d 1
H H7A 1.3945 0.1468 0.3455 0.030 Uiso calc 1
C C8 1.2387(2) 0.11562(14) 0.3486(4) 0.0196(5) Uani d 1
C C9 1.1969(2) 0.07466(14) 0.1873(4) 0.0180(5) Uani d 1
C C10 1.2146(2) 0.02365(14) -0.0789(4) 0.0179(5) Uani d 1
C C11 1.2804(2) 0.00286(14) -0.2035(4) 0.0199(5) Uani d 1
C C12 1.3895(2) 0.01224(16) -0.2023(4) 0.0238(6) Uani d 1
H H12A 1.4349 0.0400 -0.1130 0.029 Uiso calc 1
C C13 1.4293(3) -0.02018(18) -0.3354(5) 0.0289(7) Uani d 1
H H13A 1.5042 -0.0163 -0.3348 0.035 Uiso calc 1
C C14 1.3613(3) -0.05895(17) -0.4722(4) 0.0280(6) Uani d 1
H H14A 1.3911 -0.0802 -0.5630 0.034 Uiso calc 1
C C15 1.2519(3) -0.06679(15) -0.4774(4) 0.0227(6) Uani d 1
H H15A 1.2054 -0.0918 -0.5719 0.027 Uiso calc 1
C C16 1.2129(2) -0.03648(14) -0.3382(4) 0.0193(5) Uani d 1
C C17 0.9045(2) 0.12947(14) -0.0640(4) 0.0180(5) Uani d 1
C C18 0.7937(2) 0.12940(14) -0.0651(4) 0.0192(5) Uani d 1
H H18A 0.7506 0.0901 -0.1044 0.023 Uiso calc 1
C C19 0.7474(2) 0.18679(15) -0.0088(4) 0.0223(6) Uani d 1
C C20 0.8061(3) 0.24578(17) 0.0427(5) 0.0317(7) Uani d 1
H H20A 0.7728 0.2848 0.0816 0.038 Uiso calc 1
C C21 0.9147(3) 0.24686(17) 0.0365(5) 0.0342(7) Uani d 1
H H21A 0.9555 0.2876 0.0667 0.041 Uiso calc 1
C C22 0.9651(3) 0.18879(15) -0.0136(4) 0.0246(6) Uani d 1
H H22A 1.0402 0.1897 -0.0134 0.030 Uiso calc 1

loop_
_atom_site_aniso_label
_atom_site_aniso_U_11
_atom_site_aniso_U_22
_atom_site_aniso_U_33
_atom_site_aniso_U_12
_atom_site_aniso_U_13
_atom_site_aniso_U_23
I1 0.02480(14) 0.04162(16) 0.04785(17) 0.00971(8) 0.01317(10) 0.00607(10)
Si1 0.0145(5) 0.0154(5) 0.0134(5) 0.0021(4) -0.0001(4) -0.0025(4)
O1 0.0204(9) 0.0172(9) 0.0149(9) 0.0057(7) 0.0016(7) -0.0005(7)
N1 0.0174(11) 0.0157(11) 0.0159(10) 0.0014(8) 0.0000(8) -0.0015(8)
N2 0.0215(12) 0.0198(11) 0.0155(11) 0.0030(9) 0.0016(9) -0.0022(8)
N3 0.0158(10) 0.0175(11) 0.0145(10) 0.0018(8) 0.0000(8) -0.0026(8)
N4 0.0190(11) 0.0189(11) 0.0196(11) -0.0014(9) 0.0021(9) -0.0002(9)
C1 0.0211(13) 0.0153(12) 0.0157(12) 0.0043(10) 0.0029(10) 0.0002(9)
C2 0.0209(13) 0.0153(12) 0.0149(12) 0.0025(10) -0.0014(10) -0.0026(9)
C3 0.0229(14) 0.0169(13) 0.0170(13) 0.0025(10) -0.0025(10) -0.0008(10)
C4 0.0295(15) 0.0222(14) 0.0205(14) 0.0033(12) -0.0026(11) -0.0052(11)
C5 0.0363(18) 0.0219(15) 0.0243(15) -0.0023(12) -0.0074(13) -0.0073(11)
C6 0.0322(17) 0.0227(15) 0.0266(16) -0.0081(12) -0.0065(13) -0.0014(11)
C7 0.0247(15) 0.0194(14) 0.0261(15) -0.0028(11) -0.0027(11) 0.0008(11)
C8 0.0218(13) 0.0153(12) 0.0180(13) 0.0010(10) -0.0031(10) -0.0012(10)
C9 0.0165(12) 0.0166(12) 0.0180(13) 0.0004(10) -0.0024(10) -0.0012(10)
C10 0.0185(13) 0.0162(12) 0.0182(12) 0.0010(10) 0.0028(10) 0.0016(10)
C11 0.0231(14) 0.0175(13) 0.0189(13) 0.0009(10) 0.0043(11) 0.0027(10)
C12 0.0231(14) 0.0264(15) 0.0219(14) -0.0049(11) 0.0053(11) 0.0017(11)
C13 0.0243(15) 0.0351(17) 0.0305(16) -0.0032(13) 0.0128(12) 0.0025(13)
C14 0.0333(17) 0.0305(16) 0.0246(15) 0.0005(13) 0.0159(13) -0.0009(12)
C15 0.0280(15) 0.0212(14) 0.0199(13) -0.0016(11) 0.0078(11) -0.0007(10)
C16 0.0222(13) 0.0170(13) 0.0183(13) 0.0009(10) 0.0040(10) 0.0025(10)
C17 0.0222(13) 0.0165(12) 0.0144(12) 0.0024(10) 0.0021(10) -0.0007(9)
C18 0.0217(13) 0.0182(13) 0.0159(12) -0.0006(10) 0.0008(10) 0.0027(10)
C19 0.0200(14) 0.0256(15) 0.0217(14) 0.0035(11) 0.0054(11) 0.0039(10)
C20 0.0393(19) 0.0215(15) 0.0365(18) 0.0048(13) 0.0132(14) -0.0069(13)
C21 0.0388(19) 0.0211(15) 0.0426(19) -0.0084(13) 0.0092(15) -0.0101(13)
C22 0.0216(15) 0.0233(15) 0.0282(16) -0.0027(11) 0.0041(12) -0.0017(11)

loop_
_atom_type_symbol
_atom_type_description
_atom_type_scat_dispersion_real
_atom_type_scat_dispersion_imag
_atom_type_scat_source
C C 0.0033 0.0016 'International Tables Vol C Tables 4.2.6.8 and 6.1.1.4'
H H 0.0000 0.0000 'International Tables Vol C Tables 4.2.6.8 and 6.1.1.4'
O O 0.0106 0.0060 'International Tables Vol C Tables 4.2.6.8 and 6.1.1.4'
N N 0.0061 0.0033 'International Tables Vol C Tables 4.2.6.8 and 6.1.1.4'
Si Si 0.0817 0.0704 'International Tables Vol C Tables 4.2.6.8 and 6.1.1.4'
I I -0.4742 1.8119 'International Tables Vol C Tables 4.2.6.8 and 6.1.1.4'

loop_
_geom_angle_atom_site_label_1
_geom_angle_atom_site_label_2
_geom_angle_atom_site_label_3
_geom_angle_site_symmetry_1
_geom_angle_site_symmetry_3
_geom_angle
O1 Si1 O1 3_755 . 180.0
O1 Si1 N1 3_755 . 87.72(9)
O1 Si1 N1 . . 92.28(9)
O1 Si1 N1 3_755 3_755 92.28(9)
O1 Si1 N1 . 3_755 87.72(9)
N1 Si1 N1 . 3_755 180.0
O1 Si1 N3 3_755 3_755 90.74(9)
O1 Si1 N3 . 3_755 89.26(9)
N1 Si1 N3 . 3_755 90.37(10)
N1 Si1 N3 3_755 3_755 89.63(10)
O1 Si1 N3 3_755 . 89.26(9)
O1 Si1 N3 . . 90.74(9)
N1 Si1 N3 . . 89.63(10)
N1 Si1 N3 3_755 . 90.37(10)
N3 Si1 N3 3_755 . 180.0
C17 O1 Si1 . . 129.36(17)
C1 N1 C10 . 3_755 106.6(2)
C1 N1 Si1 . . 126.73(19)
C10 N1 Si1 3_755 . 126.19(18)
C2 N2 C1 . . 121.0(2)
C2 N3 C9 . . 107.2(2)
C2 N3 Si1 . . 126.65(19)
C9 N3 Si1 . . 126.11(19)
C9 N4 C10 . . 121.4(2)
N2 C1 N1 . . 127.8(3)
N2 C1 C16 . 3_755 122.0(2)
N1 C1 C16 . 3_755 110.1(2)
N2 C2 N3 . . 127.9(2)
N2 C2 C3 . . 122.3(3)
N3 C2 C3 . . 109.8(2)
C8 C3 C4 . . 121.6(3)
C8 C3 C2 . . 106.8(2)
C4 C3 C2 . . 131.6(3)
C5 C4 C3 . . 116.8(3)
C5 C4 H4A . . 121.6
C3 C4 H4A . . 121.6
C4 C5 C6 . . 121.5(3)
C4 C5 H5A . . 119.2
C6 C5 H5A . . 119.2
C7 C6 C5 . . 122.0(3)
C7 C6 H6A . . 119.0
C5 C6 H6A . . 119.0
C6 C7 C8 . . 116.3(3)
C6 C7 H7A . . 121.9
C8 C7 H7A . . 121.9
C3 C8 C7 . . 121.8(3)
C3 C8 C9 . . 106.6(2)
C7 C8 C9 . . 131.6(3)
N4 C9 N3 . . 127.8(2)
N4 C9 C8 . . 122.6(3)
N3 C9 C8 . . 109.6(2)
N4 C10 N1 . 3_755 127.9(3)
N4 C10 C11 . . 121.8(3)
N1 C10 C11 3_755 . 110.2(2)
C12 C11 C16 . . 121.2(3)
C12 C11 C10 . . 132.5(3)
C16 C11 C10 . . 106.3(2)
C13 C12 C11 . . 117.5(3)
C13 C12 H12A . . 121.2
C11 C12 H12A . . 121.2
C12 C13 C14 . . 121.4(3)
C12 C13 H13A . . 119.3
C14 C13 H13A . . 119.3
C15 C14 C13 . . 121.4(3)
C15 C14 H14A . . 119.3
C13 C14 H14A . . 119.3
C14 C15 C16 . . 117.1(3)
C14 C15 H15A . . 121.4
C16 C15 H15A . . 121.4
C15 C16 C11 . . 121.3(3)
C15 C16 C1 . 3_755 131.9(3)
C11 C16 C1 . 3_755 106.7(2)
O1 C17 C22 . . 120.2(3)
O1 C17 C18 . . 120.5(2)
C22 C17 C18 . . 119.2(3)
C19 C18 C17 . . 119.5(3)
C19 C18 H18A . . 120.2
C17 C18 H18A . . 120.2
C18 C19 C20 . . 122.0(3)
C18 C19 I1 . . 118.9(2)
C20 C19 I1 . . 119.1(2)
C19 C20 C21 . . 118.5(3)
C19 C20 H20A . . 120.7
C21 C20 H20A . . 120.7
C20 C21 C22 . . 120.9(3)
C20 C21 H21A . . 119.5
C22 C21 H21A . . 119.5
C17 C22 C21 . . 119.7(3)
C17 C22 H22A . . 120.1
C21 C22 H22A . . 120.1

loop_
_geom_bond_atom_site_label_1
_geom_bond_atom_site_label_2
_geom_bond_site_symmetry_2
_geom_bond_distance
I1 C19 . 2.100(3)
Si1 O1 3_755 1.7314(19)
Si1 O1 . 1.7314(19)
Si1 N1 . 1.906(2)
Si1 N1 3_755 1.906(2)
Si1 N3 3_755 1.918(2)
Si1 N3 . 1.918(2)
O1 C17 . 1.364(3)
N1 C1 . 1.385(3)
N1 C10 3_755 1.385(4)
N2 C2 . 1.313(4)
N2 C1 . 1.319(4)
N3 C2 . 1.381(3)
N3 C9 . 1.384(4)
N4 C9 . 1.317(4)
N4 C10 . 1.319(4)
C1 C16 3_755 1.444(4)
C2 C3 . 1.449(4)
C3 C8 . 1.392(4)
C3 C4 . 1.396(4)
C4 C5 . 1.388(5)
C4 H4A . 0.9500
C5 C6 . 1.401(5)
C5 H5A . 0.9500
C6 C7 . 1.388(4)
C6 H6A . 0.9500
C7 C8 . 1.401(4)
C7 H7A . 0.9500
C8 C9 . 1.452(4)
C10 N1 3_755 1.385(4)
C10 C11 . 1.449(4)
C11 C12 . 1.389(4)
C11 C16 . 1.399(4)
C12 C13 . 1.376(4)
C12 H12A . 0.9500
C13 C14 . 1.405(5)
C13 H13A . 0.9500
C14 C15 . 1.383(4)
C14 H14A . 0.9500
C15 C16 . 1.390(4)
C15 H15A . 0.9500
C16 C1 3_755 1.444(4)
C17 C22 . 1.396(4)
C17 C18 . 1.399(4)
C18 C19 . 1.378(4)
C18 H18A . 0.9500
C19 C20 . 1.381(5)
C20 C21 . 1.384(5)
C20 H20A . 0.9500
C21 C22 . 1.397(5)
C21 H21A . 0.9500
C22 H22A . 0.9500

loop_
_geom_torsion_atom_site_label_1
_geom_torsion_atom_site_label_2
_geom_torsion_atom_site_label_3
_geom_torsion_atom_site_label_4
_geom_torsion_site_symmetry_1
_geom_torsion_site_symmetry_4
_geom_torsion
N1 Si1 O1 C17 . . 34.0(2)
N1 Si1 O1 C17 3_755 . -146.0(2)
N3 Si1 O1 C17 3_755 . 124.3(2)
N3 Si1 O1 C17 . . -55.7(2)
C2 N2 C1 N1 . . 2.3(4)
C2 N2 C1 C16 . 3_755 -174.9(3)
C10 N1 C1 N2 3_755 . -178.7(3)
Si1 N1 C1 N2 . . -6.1(4)
C10 N1 C1 C16 3_755 3_755 -1.2(3)
Si1 N1 C1 C16 . 3_755 171.45(18)
C1 N2 C2 N3 . . 1.0(4)
C1 N2 C2 C3 . . 179.2(3)
C9 N3 C2 N2 . . 177.7(3)
Si1 N3 C2 N2 . . -0.4(4)
C9 N3 C2 C3 . . -0.7(3)
Si1 N3 C2 C3 . . -178.75(18)
N2 C2 C3 C8 . . -177.5(3)
N3 C2 C3 C8 . . 1.0(3)
N2 C2 C3 C4 . . 2.8(5)
N3 C2 C3 C4 . . -178.7(3)
C8 C3 C4 C5 . . 1.2(4)
C2 C3 C4 C5 . . -179.2(3)
C3 C4 C5 C6 . . -0.5(5)
C4 C5 C6 C7 . . -0.5(5)
C5 C6 C7 C8 . . 0.9(5)
C4 C3 C8 C7 . . -0.8(4)
C2 C3 C8 C7 . . 179.5(3)
C4 C3 C8 C9 . . 178.9(3)
C2 C3 C8 C9 . . -0.8(3)
C6 C7 C8 C3 . . -0.3(4)
C6 C7 C8 C9 . . -179.9(3)
C10 N4 C9 N3 . . 1.9(4)
C10 N4 C9 C8 . . -179.6(3)
C2 N3 C9 N4 . . 178.9(3)
Si1 N3 C9 N4 . . -3.1(4)
C2 N3 C9 C8 . . 0.2(3)
Si1 N3 C9 C8 . . 178.24(18)
C3 C8 C9 N4 . . -178.4(3)
C7 C8 C9 N4 . . 1.3(5)
C3 C8 C9 N3 . . 0.4(3)
C7 C8 C9 N3 . . -179.9(3)
C9 N4 C10 N1 . 3_755 3.0(4)
C9 N4 C10 C11 . . -174.4(3)
N4 C10 C11 C12 . . 2.4(5)
N1 C10 C11 C12 3_755 . -175.4(3)
N4 C10 C11 C16 . . 178.7(3)
N1 C10 C11 C16 3_755 . 0.8(3)
C16 C11 C12 C13 . . -1.8(4)
C10 C11 C12 C13 . . 174.0(3)
C11 C12 C13 C14 . . 2.7(5)
C12 C13 C14 C15 . . -0.8(5)
C13 C14 C15 C16 . . -2.0(5)
C14 C15 C16 C11 . . 2.9(4)
C14 C15 C16 C1 . 3_755 -174.1(3)
C12 C11 C16 C15 . . -1.0(4)
C10 C11 C16 C15 . . -177.7(3)
C12 C11 C16 C1 . 3_755 176.7(3)
C10 C11 C16 C1 . 3_755 -0.1(3)
Si1 O1 C17 C22 . . 100.8(3)
Si1 O1 C17 C18 . . -82.4(3)
O1 C17 C18 C19 . . -179.8(2)
C22 C17 C18 C19 . . -2.9(4)
C17 C18 C19 C20 . . 2.5(4)
C17 C18 C19 I1 . . -175.6(2)
C18 C19 C20 C21 . . 0.2(5)
I1 C19 C20 C21 . . 178.3(3)
C19 C20 C21 C22 . . -2.6(6)
O1 C17 C22 C21 . . 177.5(3)
C18 C17 C22 C21 . . 0.6(5)
C20 C21 C22 C17 . . 2.1(5)

_cod_database_fobs_code 2241736
